data_1534132
loop_
_publ_author_name
'Osumi, Shinichiro'
'Saito, Shohei'
'Dou, Chuandong'
'Matsuo, Kyohei'
'Kume, Keita'
'Yoshikawa, Hirofumi'
'Awaga, Kunio'
'Yamaguchi, Shigehiro'

_publ_section_title
;
 Boron-doped nanographene: Lewis acidity, redox properties, and battery
 electrode performance
;
_journal_issue 1
_journal_name_full 'Chem. Sci.'
_journal_page_first 219
_journal_paper_doi 10.1039/C5SC02246K
_journal_volume 7
_journal_year 2016
_chemical_formula_moiety 'C96 H118 B2 O4'
_chemical_formula_sum 'C96 H118 B2 O4'
_chemical_formula_weight 1357.52
_chemical_name_systematic
;
 ?
;
_space_group_crystal_system triclinic
_space_group_IT_number 2
_space_group_name_Hall '-P 1'
_space_group_name_H-M_alt 'P -1'
_symmetry_space_group_name_Hall '-P 1'
_symmetry_space_group_name_H-M 'P -1'
_atom_sites_solution_hydrogens geom
_atom_sites_solution_primary direct
_atom_sites_solution_secondary difmap
_audit_creation_method SHELXL-2013
_audit_update_record
;
2015-04-16 deposited with the CCDC.
2015-10-06 downloaded from the CCDC.
;
_cell_angle_alpha 84.13(3)
_cell_angle_beta 87.54(2)
_cell_angle_gamma 84.78(2)
_cell_formula_units_Z 2
_cell_length_a 11.769(12)
_cell_length_b 14.134(13)
_cell_length_c 23.62(2)
_cell_measurement_reflns_used 4597
_cell_measurement_temperature 98(2)
_cell_measurement_theta_max 26.4
_cell_measurement_theta_min 4.1
_cell_volume 3890(6)
_computing_cell_refinement 'Rigaku CrystalClear'
_computing_data_collection 'Rigaku CrystalClear'
_computing_data_reduction 'Rigaku CrystalClear'
_computing_structure_refinement 'SHELXL-2013 (Sheldrick, 2013)'
_computing_structure_solution 'SHELXD-2013 (Sheldrick, 2013)'
_diffrn_ambient_temperature 98(2)
_diffrn_detector_area_resol_mean 28.5714
_diffrn_measured_fraction_theta_full 0.941
_diffrn_measured_fraction_theta_max 0.967
_diffrn_measurement_device_type
;
RIGAKU diffractometer equipped with a MicroMax-007 generator,
VariMax-Mo optics, and a Saturn70 CCD detector (44 bin mode)
;
_diffrn_measurement_method dtprofit.ref
_diffrn_radiation_type MoK\a
_diffrn_radiation_wavelength 0.7107
_diffrn_reflns_av_R_equivalents 0.0818
_diffrn_reflns_av_unetI/netI 0.1016
_diffrn_reflns_laue_measured_fraction_full 0.941
_diffrn_reflns_laue_measured_fraction_max 0.967
_diffrn_reflns_limit_h_max 13
_diffrn_reflns_limit_h_min -13
_diffrn_reflns_limit_k_max 16
_diffrn_reflns_limit_k_min -16
_diffrn_reflns_limit_l_max 28
_diffrn_reflns_limit_l_min -28
_diffrn_reflns_number 34013
_diffrn_reflns_point_group_measured_fraction_full 0.941
_diffrn_reflns_point_group_measured_fraction_max 0.967
_diffrn_reflns_theta_full 25.241
_diffrn_reflns_theta_max 24.999
_diffrn_reflns_theta_min 4.092
_diffrn_source 'rotating anode'
_exptl_absorpt_coefficient_mu 0.068
_exptl_absorpt_correction_T_max 1.000
_exptl_absorpt_correction_T_min 0.857
_exptl_absorpt_correction_type multi-scan
_exptl_absorpt_process_details 'ABSCOR (Rigaku 1995)'
_exptl_crystal_colour purple
_exptl_crystal_density_diffrn 1.159
_exptl_crystal_description Platelet
_exptl_crystal_F_000 1472
_exptl_crystal_recrystallization_method 'Re-crystallisation from solvent: chlorobenzene/octane'
_exptl_crystal_size_max 0.200
_exptl_crystal_size_mid 0.200
_exptl_crystal_size_min 0.200
_refine_diff_density_max 0.560
_refine_diff_density_min -0.339
_refine_diff_density_rms 0.078
_refine_ls_extinction_method none
_refine_ls_goodness_of_fit_ref 1.064
_refine_ls_hydrogen_treatment constr
_refine_ls_matrix_type full
_refine_ls_number_parameters 923
_refine_ls_number_reflns 13230
_refine_ls_number_restraints 0
_refine_ls_restrained_S_all 1.064
_refine_ls_R_factor_all 0.1791
_refine_ls_R_factor_gt 0.1016
_refine_ls_shift/su_max 0.000
_refine_ls_shift/su_mean 0.000
_refine_ls_structure_factor_coef Fsqd
_refine_ls_weighting_details 'w=1/[\s^2^(Fo^2^)+(0.1646P)^2^] where P=(Fo^2^+2Fc^2^)/3'
_refine_ls_weighting_scheme calc
_refine_ls_wR_factor_gt 0.2431
_refine_ls_wR_factor_ref 0.3144
_reflns_Friedel_coverage 0.000
_reflns_number_gt 6539
_reflns_number_total 13230
_reflns_threshold_expression 'I > 2\s(I)'
_cod_data_source_file c5sc02246k3.cif
_cod_data_source_block 1c
_cod_depositor_comments
;
The following automatic conversions were performed:

'_exptl_absorpt_correction_type' value 'Multi-scan' changed to
'multi-scan' according to
/usr/data/users/saulius/crontab/automatic-downloads/rss-feeds/RSC/lib/dictionaries/cif_core.dic
dictionary named 'cif_core.dic' version 2.4.2 from 2011-04-26.

Automatic conversion script
Id: cif_fix_values 3271 2015-04-21 07:52:19Z andrius 

 Adding full bibliography for 1534131--1534134.cif.
;
_cod_original_cell_volume 3890(7)
_cod_database_code 1534132
_shelx_space_group_comment
;
The symmetry employed for this shelxl refinement is uniquely defined
by the following loop, which should always be used as a source of
symmetry information in preference to the above space-group names.
They are only intended as comments.
;
_shelx_estimated_absorpt_t_min 0.987
_shelx_estimated_absorpt_t_max 0.987
_shelxl_version_number 2013-4

loop_
_space_group_symop_operation_xyz
'x, y, z'
'-x, -y, -z'

loop_
_atom_site_label
_atom_site_type_symbol
_atom_site_fract_x
_atom_site_fract_y
_atom_site_fract_z
_atom_site_U_iso_or_equiv
_atom_site_adp_type
_atom_site_occupancy
_atom_site_site_symmetry_order
_atom_site_calc_flag
_atom_site_refinement_flags_posn
_atom_site_refinement_flags_adp
B1 B 0.0111(4) 0.4040(3) 0.3408(2) 0.0260(11) Uani 1 1 d . .
C1 C 0.1082(3) 0.4688(3) 0.34240(17) 0.0253(9) Uani 1 1 d . .
C2 C 0.1002(3) 0.5609(3) 0.31260(19) 0.0283(10) Uani 1 1 d . .
C3 C 0.1812(3) 0.6263(3) 0.32657(18) 0.0294(10) Uani 1 1 d . .
C4 C 0.1614(4) 0.7274(3) 0.31387(18) 0.0327(11) Uani 1 1 d . .
H1 H 0.0954 0.7520 0.2936 0.039 Uiso 1 1 calc R U
C5 C 0.2333(4) 0.7907(3) 0.32954(19) 0.0353(11) Uani 1 1 d . .
H2 H 0.2197 0.8570 0.3179 0.042 Uiso 1 1 calc R U
C6 C 0.3271(3) 0.7567(3) 0.36280(19) 0.0333(11) Uani 1 1 d . .
H3 H 0.3773 0.7998 0.3740 0.040 Uiso 1 1 calc R U
C7 C 0.3462(4) 0.6596(3) 0.37926(19) 0.0338(11) Uani 1 1 d . .
H4 H 0.4064 0.6380 0.4042 0.041 Uiso 1 1 calc R U
C8 C 0.2787(3) 0.5913(3) 0.36010(17) 0.0278(10) Uani 1 1 d . .
C9 C 0.2987(3) 0.4894(3) 0.37939(17) 0.0275(10) Uani 1 1 d . .
C10 C 0.2059(3) 0.4345(3) 0.37514(17) 0.0241(9) Uani 1 1 d . .
B2 B 0.2087(4) 0.3325(3) 0.4065(2) 0.0268(11) Uani 1 1 d . .
C11 C 0.1127(3) 0.2658(3) 0.40398(17) 0.0271(10) Uani 1 1 d . .
C12 C 0.1239(3) 0.1719(3) 0.42982(17) 0.0247(9) Uani 1 1 d . .
C13 C 0.0480(3) 0.1054(3) 0.41144(18) 0.0279(10) Uani 1 1 d . .
C14 C 0.0760(4) 0.0048(3) 0.41716(19) 0.0337(11) Uani 1 1 d . .
H5 H 0.1383 -0.0206 0.4400 0.040 Uiso 1 1 calc R U
C15 C 0.0168(3) -0.0572(3) 0.39116(19) 0.0341(11) Uani 1 1 d . .
H6 H 0.0362 -0.1241 0.3972 0.041 Uiso 1 1 calc R U
C16 C -0.0716(4) -0.0210(3) 0.35596(19) 0.0349(11) Uani 1 1 d . .
H7 H -0.1106 -0.0632 0.3365 0.042 Uiso 1 1 calc R U
C17 C -0.1029(4) 0.0744(3) 0.34914(19) 0.0331(11) Uani 1 1 d . .
H8 H -0.1636 0.0972 0.3247 0.040 Uiso 1 1 calc R U
C18 C -0.0481(3) 0.1416(3) 0.37722(18) 0.0274(10) Uani 1 1 d . .
C19 C -0.0742(3) 0.2446(3) 0.36400(18) 0.0283(10) Uani 1 1 d . .
C20 C 0.0131(3) 0.3032(3) 0.37139(17) 0.0265(10) Uani 1 1 d . .
C21 C -0.0934(3) 0.4414(3) 0.30704(18) 0.0262(10) Uani 1 1 d . .
C22 C -0.1875(3) 0.3833(3) 0.30838(17) 0.0275(10) Uani 1 1 d . .
C23 C -0.1820(3) 0.2887(3) 0.33865(17) 0.0273(10) Uani 1 1 d . .
C24 C -0.2860(3) 0.2458(3) 0.34410(18) 0.0303(10) Uani 1 1 d . .
H9 H -0.2878 0.1861 0.3664 0.036 Uiso 1 1 calc R U
C25 C -0.3876(4) 0.2864(3) 0.31830(18) 0.0307(10) Uani 1 1 d . .
H10 H -0.4548 0.2534 0.3230 0.037 Uiso 1 1 calc R U
C26 C -0.3893(3) 0.3732(3) 0.28658(18) 0.0284(10) Uani 1 1 d . .
C27 C -0.2882(3) 0.4235(3) 0.28051(18) 0.0266(10) Uani 1 1 d . .
C28 C -0.2868(3) 0.5106(3) 0.24614(18) 0.0290(10) Uani 1 1 d . .
H11 H -0.3534 0.5351 0.2263 0.035 Uiso 1 1 calc R U
C29 C -0.1894(3) 0.5628(3) 0.24004(18) 0.0291(10) Uani 1 1 d . .
C30 C -0.1844(4) 0.6449(3) 0.19852(18) 0.0304(10) Uani 1 1 d . .
C31 C -0.0854(3) 0.6898(3) 0.19150(18) 0.0306(10) Uani 1 1 d . .
H12 H -0.0785 0.7408 0.1625 0.037 Uiso 1 1 calc R U
C32 C 0.0073(3) 0.6591(3) 0.22817(18) 0.0309(10) Uani 1 1 d . .
H13 H 0.0750 0.6911 0.2222 0.037 Uiso 1 1 calc R U
C33 C 0.0048(3) 0.5861(3) 0.27174(17) 0.0246(9) Uani 1 1 d . .
C34 C -0.0927(3) 0.5304(3) 0.27418(17) 0.0251(9) Uani 1 1 d . .
C35 C 0.3140(3) 0.2934(3) 0.43804(18) 0.0262(10) Uani 1 1 d . .
C36 C 0.4086(3) 0.3498(3) 0.43655(17) 0.0267(10) Uani 1 1 d . .
C37 C 0.4042(3) 0.4435(3) 0.40490(17) 0.0249(9) Uani 1 1 d . .
C38 C 0.5099(3) 0.4828(3) 0.39682(18) 0.0302(10) Uani 1 1 d . .
H14 H 0.5131 0.5395 0.3716 0.036 Uiso 1 1 calc R U
C39 C 0.6110(3) 0.4447(3) 0.42313(18) 0.0281(10) Uani 1 1 d . .
H15 H 0.6780 0.4777 0.4176 0.034 Uiso 1 1 calc R U
C40 C 0.6126(3) 0.3594(3) 0.45702(18) 0.0267(10) Uani 1 1 d . .
C41 C 0.5104(3) 0.3089(3) 0.46407(17) 0.0277(10) Uani 1 1 d . .
C42 C 0.5092(3) 0.2211(3) 0.49840(18) 0.0304(10) Uani 1 1 d . .
H16 H 0.5753 0.1966 0.5186 0.036 Uiso 1 1 calc R U
C43 C 0.4126(3) 0.1692(3) 0.50345(18) 0.0282(10) Uani 1 1 d . .
C44 C 0.4084(3) 0.0843(3) 0.54266(18) 0.0280(10) Uani 1 1 d . .
C45 C 0.3118(4) 0.0364(3) 0.54687(18) 0.0320(10) Uani 1 1 d . .
H17 H 0.3063 -0.0168 0.5746 0.038 Uiso 1 1 calc R U
C46 C 0.2201(3) 0.0655(3) 0.51040(18) 0.0298(10) Uani 1 1 d . .
H18 H 0.1551 0.0298 0.5141 0.036 Uiso 1 1 calc R U
C47 C 0.2201(3) 0.1435(3) 0.46931(18) 0.0279(10) Uani 1 1 d . .
C48 C 0.3155(3) 0.2029(3) 0.46964(17) 0.0255(9) Uani 1 1 d . .
O1 O -0.4820(2) 0.4216(2) 0.26021(13) 0.0336(7) Uani 1 1 d . .
C49 C -0.5849(3) 0.3743(3) 0.25516(19) 0.0303(10) Uani 1 1 d . .
H19 H -0.6183 0.3544 0.2932 0.036 Uiso 1 1 calc R U
H20 H -0.5685 0.3173 0.2341 0.036 Uiso 1 1 calc R U
C50 C -0.6655(4) 0.4484(3) 0.22257(19) 0.0358(11) Uani 1 1 d . .
H21 H -0.6830 0.5032 0.2454 0.043 Uiso 1 1 calc R U
H22 H -0.7380 0.4202 0.2176 0.043 Uiso 1 1 calc R U
C51 C -0.6175(4) 0.4844(3) 0.1645(2) 0.0389(12) Uani 1 1 d . .
H23 H -0.6109 0.4311 0.1401 0.047 Uiso 1 1 calc R U
H24 H -0.5395 0.5028 0.1691 0.047 Uiso 1 1 calc R U
C52 C -0.6875(4) 0.5700(3) 0.1331(2) 0.0407(12) Uani 1 1 d . .
H25 H -0.7030 0.6202 0.1594 0.049 Uiso 1 1 calc R U
H26 H -0.6402 0.5965 0.1006 0.049 Uiso 1 1 calc R U
C53 C -0.8016(4) 0.5479(3) 0.1105(2) 0.0364(11) Uani 1 1 d . .
H27 H -0.7879 0.4941 0.0866 0.044 Uiso 1 1 calc R U
H28 H -0.8527 0.5277 0.1430 0.044 Uiso 1 1 calc R U
C54 C -0.8606(4) 0.6339(3) 0.07546(19) 0.0338(11) Uani 1 1 d . .
H29 H -0.8072 0.6557 0.0443 0.041 Uiso 1 1 calc R U
H30 H -0.8763 0.6864 0.1002 0.041 Uiso 1 1 calc R U
C55 C -0.9723(4) 0.6158(3) 0.0494(2) 0.0364(11) Uani 1 1 d . .
H31 H -0.9575 0.5616 0.0258 0.044 Uiso 1 1 calc R U
H32 H -1.0273 0.5969 0.0805 0.044 Uiso 1 1 calc R U
C56 C -1.0261(4) 0.7010(3) 0.01294(18) 0.0323(10) Uani 1 1 d . .
H33 H -0.9702 0.7211 -0.0175 0.039 Uiso 1 1 calc R U
H34 H -1.0429 0.7545 0.0368 0.039 Uiso 1 1 calc R U
C57 C -1.1365(4) 0.6821(3) -0.01464(19) 0.0346(11) Uani 1 1 d . .
H35 H -1.1906 0.6588 0.0157 0.042 Uiso 1 1 calc R U
H36 H -1.1186 0.6304 -0.0398 0.042 Uiso 1 1 calc R U
C58 C -1.1962(4) 0.7694(3) -0.04986(19) 0.0353(11) Uani 1 1 d . .
H37 H -1.2152 0.8212 -0.0249 0.042 Uiso 1 1 calc R U
H38 H -1.1429 0.7929 -0.0806 0.042 Uiso 1 1 calc R U
C59 C -1.3047(4) 0.7459(3) -0.0760(2) 0.0388(11) Uani 1 1 d . .
H39 H -1.3552 0.7176 -0.0455 0.047 Uiso 1 1 calc R U
H40 H -1.2846 0.6973 -0.1030 0.047 Uiso 1 1 calc R U
C60 C -1.3706(4) 0.8332(4) -0.1077(2) 0.0502(14) Uani 1 1 d . .
H41 H -1.3974 0.8790 -0.0806 0.075 Uiso 1 1 calc R U
H42 H -1.4362 0.8126 -0.1259 0.075 Uiso 1 1 calc R U
H43 H -1.3201 0.8635 -0.1368 0.075 Uiso 1 1 calc R U
O2 O -0.2819(2) 0.6666(2) 0.16873(12) 0.0361(8) Uani 1 1 d . .
C61 C -0.2937(4) 0.7482(3) 0.12748(18) 0.0316(10) Uani 1 1 d . .
H44 H -0.2312 0.7454 0.0981 0.038 Uiso 1 1 calc R U
H45 H -0.2925 0.8079 0.1459 0.038 Uiso 1 1 calc R U
C62 C -0.4086(4) 0.7435(3) 0.10115(19) 0.0344(11) Uani 1 1 d . .
H46 H -0.4655 0.7294 0.1323 0.041 Uiso 1 1 calc R U
H47 H -0.4022 0.6892 0.0775 0.041 Uiso 1 1 calc R U
C63 C -0.4544(4) 0.8328(3) 0.06451(19) 0.0339(11) Uani 1 1 d . .
H48 H -0.3959 0.8505 0.0349 0.041 Uiso 1 1 calc R U
H49 H -0.4690 0.8862 0.0886 0.041 Uiso 1 1 calc R U
C64 C -0.5648(3) 0.8177(3) 0.03589(19) 0.0324(11) Uani 1 1 d . .
H50 H -0.5460 0.7737 0.0061 0.039 Uiso 1 1 calc R U
H51 H -0.6161 0.7860 0.0647 0.039 Uiso 1 1 calc R U
C65 C -0.6294(4) 0.9085(3) 0.00863(19) 0.0351(11) Uani 1 1 d . .
H52 H -0.5773 0.9423 -0.0188 0.042 Uiso 1 1 calc R U
H53 H -0.6529 0.9511 0.0386 0.042 Uiso 1 1 calc R U
C66 C -0.7360(4) 0.8894(3) -0.0225(2) 0.0374(11) Uani 1 1 d . .
H54 H -0.7110 0.8557 -0.0562 0.045 Uiso 1 1 calc R U
H55 H -0.7813 0.8462 0.0032 0.045 Uiso 1 1 calc R U
C67 C -0.8130(4) 0.9784(3) -0.04198(18) 0.0324(11) Uani 1 1 d . .
H56 H -0.8428 1.0094 -0.0080 0.039 Uiso 1 1 calc R U
H57 H -0.7663 1.0238 -0.0652 0.039 Uiso 1 1 calc R U
C68 C -0.9131(4) 0.9604(3) -0.0764(2) 0.0371(11) Uani 1 1 d . .
H58 H -0.9604 0.9157 -0.0531 0.045 Uiso 1 1 calc R U
H59 H -0.8834 0.9287 -0.1102 0.045 Uiso 1 1 calc R U
C69 C -0.9888(4) 1.0492(3) -0.0964(2) 0.0379(11) Uani 1 1 d . .
H60 H -0.9420 1.0920 -0.1215 0.045 Uiso 1 1 calc R U
H61 H -1.0138 1.0830 -0.0627 0.045 Uiso 1 1 calc R U
C70 C -1.0950(4) 1.0334(3) -0.1283(2) 0.0395(12) Uani 1 1 d . .
H62 H -1.0701 1.0024 -0.1630 0.047 Uiso 1 1 calc R U
H63 H -1.1404 0.9885 -0.1039 0.047 Uiso 1 1 calc R U
C71 C -1.1712(4) 1.1220(3) -0.1454(2) 0.0463(13) Uani 1 1 d . .
H64 H -1.1264 1.1659 -0.1709 0.056 Uiso 1 1 calc R U
H65 H -1.1937 1.1542 -0.1108 0.056 Uiso 1 1 calc R U
C72 C -1.2784(4) 1.1071(3) -0.1751(2) 0.0445(13) Uani 1 1 d . .
H66 H -1.2578 1.0750 -0.2095 0.067 Uiso 1 1 calc R U
H67 H -1.3203 1.1690 -0.1857 0.067 Uiso 1 1 calc R U
H68 H -1.3265 1.0675 -0.1495 0.067 Uiso 1 1 calc R U
O3 O 0.7059(2) 0.31504(19) 0.48442(12) 0.0295(7) Uani 1 1 d . .
C73 C 0.8039(3) 0.3701(3) 0.48665(19) 0.0315(10) Uani 1 1 d . .
H69 H 0.7810 0.4293 0.5048 0.038 Uiso 1 1 calc R U
H70 H 0.8340 0.3880 0.4476 0.038 Uiso 1 1 calc R U
C74 C 0.8953(3) 0.3094(3) 0.52097(19) 0.0307(10) Uani 1 1 d . .
H71 H 0.9259 0.2554 0.4997 0.037 Uiso 1 1 calc R U
H72 H 0.8610 0.2829 0.5575 0.037 Uiso 1 1 calc R U
C75 C 0.9926(3) 0.3688(3) 0.53273(19) 0.0331(11) Uani 1 1 d . .
H73 H 1.0277 0.3938 0.4960 0.040 Uiso 1 1 calc R U
H74 H 0.9610 0.4241 0.5527 0.040 Uiso 1 1 calc R U
C76 C 1.0845(3) 0.3115(3) 0.56869(18) 0.0299(10) Uani 1 1 d . .
H75 H 1.1206 0.2593 0.5473 0.036 Uiso 1 1 calc R U
H76 H 1.0483 0.2820 0.6040 0.036 Uiso 1 1 calc R U
C77 C 1.1767(3) 0.3723(3) 0.58458(19) 0.0323(11) Uani 1 1 d . .
H77 H 1.1409 0.4204 0.6090 0.039 Uiso 1 1 calc R U
H78 H 1.2061 0.4073 0.5493 0.039 Uiso 1 1 calc R U
C78 C 1.2791(4) 0.3176(3) 0.61589(19) 0.0353(11) Uani 1 1 d . .
H79 H 1.3313 0.2876 0.5876 0.042 Uiso 1 1 calc R U
H80 H 1.3214 0.3639 0.6334 0.042 Uiso 1 1 calc R U
C79 C 1.2469(3) 0.2412(3) 0.66161(19) 0.0327(11) Uani 1 1 d . .
H81 H 1.2109 0.1917 0.6437 0.039 Uiso 1 1 calc R U
H82 H 1.1894 0.2700 0.6881 0.039 Uiso 1 1 calc R U
C80 C 1.3479(4) 0.1935(3) 0.6958(2) 0.0396(12) Uani 1 1 d . .
H83 H 1.3785 0.2415 0.7174 0.048 Uiso 1 1 calc R U
H84 H 1.4091 0.1709 0.6691 0.048 Uiso 1 1 calc R U
C81 C 1.3161(4) 0.1087(3) 0.73764(19) 0.0362(11) Uani 1 1 d . .
H85 H 1.2518 0.1308 0.7628 0.043 Uiso 1 1 calc R U
H86 H 1.2892 0.0596 0.7157 0.043 Uiso 1 1 calc R U
C82 C 1.4133(4) 0.0627(3) 0.7747(2) 0.0397(12) Uani 1 1 d . .
H87 H 1.4457 0.1129 0.7937 0.048 Uiso 1 1 calc R U
H88 H 1.4744 0.0342 0.7499 0.048 Uiso 1 1 calc R U
C83 C 1.3760(4) -0.0149(3) 0.8202(2) 0.0478(13) Uani 1 1 d . .
H89 H 1.3111 0.0124 0.8431 0.057 Uiso 1 1 calc R U
H90 H 1.4398 -0.0344 0.8460 0.057 Uiso 1 1 calc R U
C84 C 1.3402(5) -0.1044(4) 0.7955(2) 0.0556(15) Uani 1 1 d . .
H91 H 1.2698 -0.0878 0.7746 0.083 Uiso 1 1 calc R U
H92 H 1.3271 -0.1540 0.8266 0.083 Uiso 1 1 calc R U
H93 H 1.4009 -0.1282 0.7695 0.083 Uiso 1 1 calc R U
O4 O 0.5025(2) 0.06211(19) 0.57467(12) 0.0323(7) Uani 1 1 d . .
C85 C 0.5060(3) -0.0223(3) 0.61487(18) 0.0298(10) Uani 1 1 d . .
H94 H 0.5040 -0.0803 0.5949 0.036 Uiso 1 1 calc R U
H95 H 0.4403 -0.0187 0.6424 0.036 Uiso 1 1 calc R U
C86 C 0.6167(3) -0.0242(3) 0.64483(18) 0.0305(10) Uani 1 1 d . .
H96 H 0.6126 0.0301 0.6685 0.037 Uiso 1 1 calc R U
H97 H 0.6795 -0.0156 0.6160 0.037 Uiso 1 1 calc R U
C87 C 0.6445(4) -0.1176(3) 0.68299(18) 0.0302(10) Uani 1 1 d . .
H98 H 0.6542 -0.1717 0.6592 0.036 Uiso 1 1 calc R U
H99 H 0.5799 -0.1285 0.7104 0.036 Uiso 1 1 calc R U
C88 C 0.7540(4) -0.1142(3) 0.7158(2) 0.0350(11) Uani 1 1 d . .
H100 H 0.8148 -0.0924 0.6886 0.042 Uiso 1 1 calc R U
H101 H 0.7394 -0.0662 0.7436 0.042 Uiso 1 1 calc R U
C89 C 0.7975(4) -0.2095(3) 0.74764(19) 0.0340(11) Uani 1 1 d . .
H102 H 0.8086 -0.2585 0.7204 0.041 Uiso 1 1 calc R U
H103 H 0.7390 -0.2297 0.7766 0.041 Uiso 1 1 calc R U
C90 C 0.9102(4) -0.2043(3) 0.77706(19) 0.0350(11) Uani 1 1 d . .
H104 H 0.9676 -0.1818 0.7481 0.042 Uiso 1 1 calc R U
H105 H 0.8981 -0.1562 0.8049 0.042 Uiso 1 1 calc R U
C91 C 0.9584(4) -0.2980(3) 0.80777(19) 0.0328(10) Uani 1 1 d . .
H106 H 0.9662 -0.3474 0.7807 0.039 Uiso 1 1 calc R U
H107 H 0.9037 -0.3184 0.8387 0.039 Uiso 1 1 calc R U
C92 C 1.0740(4) -0.2917(3) 0.83313(19) 0.0372(11) Uani 1 1 d . .
H108 H 1.0679 -0.2385 0.8576 0.045 Uiso 1 1 calc R U
H109 H 1.1304 -0.2771 0.8019 0.045 Uiso 1 1 calc R U
C93 C 1.1172(4) -0.3837(3) 0.86846(19) 0.0346(11) Uani 1 1 d . .
H110 H 1.0608 -0.3979 0.8998 0.042 Uiso 1 1 calc R U
H111 H 1.1221 -0.4370 0.8440 0.042 Uiso 1 1 calc R U
C94 C 1.2333(4) -0.3796(3) 0.89380(19) 0.0370(11) Uani 1 1 d . .
H112 H 1.2909 -0.3689 0.8626 0.044 Uiso 1 1 calc R U
H113 H 1.2298 -0.3249 0.9170 0.044 Uiso 1 1 calc R U
C95 C 1.2700(4) -0.4706(3) 0.9307(2) 0.0434(12) Uani 1 1 d . .
H114 H 1.2775 -0.5243 0.9065 0.052 Uiso 1 1 calc R U
H115 H 1.2090 -0.4833 0.9599 0.052 Uiso 1 1 calc R U
C96 C 1.3827(4) -0.4685(4) 0.9606(2) 0.0496(13) Uani 1 1 d . .
H116 H 1.4449 -0.4614 0.9320 0.074 Uiso 1 1 calc R U
H117 H 1.3980 -0.5282 0.9850 0.074 Uiso 1 1 calc R U
H118 H 1.3770 -0.4145 0.9838 0.074 Uiso 1 1 calc R U

loop_
_atom_site_aniso_label
_atom_site_aniso_U_11
_atom_site_aniso_U_22
_atom_site_aniso_U_33
_atom_site_aniso_U_23
_atom_site_aniso_U_13
_atom_site_aniso_U_12
B1 0.018(2) 0.023(3) 0.037(3) -0.004(2) -0.003(2) 0.000(2)
C1 0.019(2) 0.023(2) 0.033(2) 0.0028(18) -0.0007(18) -0.0046(18)
C2 0.014(2) 0.023(2) 0.048(3) -0.005(2) -0.0009(19) -0.0035(18)
C3 0.023(2) 0.025(2) 0.039(3) 0.0029(19) 0.0004(19) -0.0050(19)
C4 0.026(2) 0.027(3) 0.045(3) -0.001(2) -0.003(2) -0.005(2)
C5 0.029(3) 0.028(3) 0.049(3) 0.002(2) 0.000(2) -0.009(2)
C6 0.025(2) 0.031(3) 0.045(3) -0.002(2) -0.002(2) -0.008(2)
C7 0.026(2) 0.022(2) 0.053(3) 0.001(2) -0.001(2) -0.0042(19)
C8 0.021(2) 0.026(2) 0.037(2) -0.0005(19) -0.0004(19) -0.0083(18)
C9 0.028(2) 0.018(2) 0.036(2) -0.0001(18) -0.0006(19) -0.0022(18)
C10 0.020(2) 0.022(2) 0.031(2) -0.0013(18) -0.0014(18) -0.0036(18)
B2 0.023(3) 0.024(3) 0.035(3) -0.007(2) 0.002(2) -0.006(2)
C11 0.022(2) 0.023(2) 0.035(2) 0.0011(19) -0.0024(19) -0.0019(18)
C12 0.015(2) 0.023(2) 0.035(2) 0.0028(18) -0.0036(18) 0.0000(17)
C13 0.018(2) 0.022(2) 0.043(3) 0.0018(19) 0.0000(19) -0.0055(18)
C14 0.025(2) 0.026(2) 0.049(3) 0.002(2) -0.002(2) -0.0071(19)
C15 0.024(2) 0.027(2) 0.052(3) -0.004(2) -0.005(2) -0.0078(19)
C16 0.028(3) 0.026(3) 0.052(3) -0.003(2) -0.003(2) -0.009(2)
C17 0.024(2) 0.028(3) 0.048(3) -0.002(2) -0.001(2) -0.0060(19)
C18 0.021(2) 0.023(2) 0.039(2) -0.0007(19) -0.0006(19) -0.0055(18)
C19 0.023(2) 0.022(2) 0.039(3) 0.0024(19) -0.0060(19) -0.0021(18)
C20 0.018(2) 0.025(2) 0.036(2) -0.0004(19) -0.0040(18) -0.0063(18)
C21 0.021(2) 0.016(2) 0.041(3) 0.0011(18) -0.0046(19) -0.0012(17)
C22 0.024(2) 0.024(2) 0.034(2) 0.0024(19) -0.0063(19) -0.0032(19)
C23 0.021(2) 0.025(2) 0.036(2) 0.0003(19) -0.0030(19) -0.0085(18)
C24 0.026(2) 0.027(2) 0.037(2) -0.002(2) -0.0017(19) -0.0034(19)
C25 0.024(2) 0.027(2) 0.042(3) -0.001(2) -0.002(2) -0.0088(19)
C26 0.017(2) 0.026(2) 0.042(3) 0.000(2) -0.0094(19) 0.0011(18)
C27 0.022(2) 0.017(2) 0.040(2) 0.0011(18) -0.0047(19) 0.0002(18)
C28 0.021(2) 0.026(2) 0.041(3) -0.002(2) -0.0104(19) -0.0037(19)
C29 0.028(2) 0.023(2) 0.037(3) -0.0031(19) -0.005(2) -0.0054(19)
C30 0.028(2) 0.023(2) 0.040(3) 0.0022(19) -0.014(2) 0.0015(19)
C31 0.027(2) 0.025(2) 0.039(3) 0.0049(19) -0.004(2) -0.0062(19)
C32 0.025(2) 0.027(2) 0.041(3) -0.002(2) 0.001(2) -0.0094(19)
C33 0.020(2) 0.022(2) 0.031(2) 0.0031(18) -0.0053(18) -0.0039(18)
C34 0.019(2) 0.018(2) 0.037(2) -0.0021(18) -0.0023(19) 0.0011(17)
C35 0.022(2) 0.017(2) 0.039(2) 0.0021(18) -0.0045(19) -0.0031(18)
C36 0.016(2) 0.028(2) 0.035(2) 0.0014(19) -0.0029(18) -0.0046(18)
C37 0.020(2) 0.021(2) 0.033(2) 0.0013(18) -0.0049(18) -0.0039(18)
C38 0.029(2) 0.022(2) 0.041(3) 0.0004(19) -0.005(2) -0.0102(19)
C39 0.022(2) 0.020(2) 0.043(3) -0.0021(19) -0.006(2) -0.0065(18)
C40 0.019(2) 0.024(2) 0.038(2) -0.0022(19) -0.0054(19) -0.0041(18)
C41 0.028(2) 0.024(2) 0.031(2) 0.0013(18) -0.0017(19) -0.0050(19)
C42 0.022(2) 0.031(3) 0.040(3) -0.002(2) -0.0056(19) -0.0083(19)
C43 0.024(2) 0.023(2) 0.037(2) 0.0011(19) -0.0013(19) -0.0063(19)
C44 0.020(2) 0.026(2) 0.037(2) 0.0031(19) -0.0040(19) -0.0044(18)
C45 0.028(2) 0.029(3) 0.038(3) 0.006(2) -0.006(2) -0.005(2)
C46 0.020(2) 0.025(2) 0.045(3) -0.003(2) -0.003(2) -0.0033(19)
C47 0.022(2) 0.017(2) 0.045(3) 0.0003(19) 0.001(2) -0.0041(18)
C48 0.016(2) 0.024(2) 0.036(2) 0.0000(19) -0.0017(18) -0.0026(18)
O1 0.0193(16) 0.0306(17) 0.0508(19) 0.0013(14) -0.0049(14) -0.0060(13)
C49 0.018(2) 0.029(2) 0.045(3) -0.003(2) -0.001(2) -0.0079(19)
C50 0.022(2) 0.041(3) 0.046(3) -0.003(2) -0.003(2) -0.007(2)
C51 0.027(3) 0.039(3) 0.052(3) -0.003(2) -0.007(2) -0.006(2)
C52 0.033(3) 0.040(3) 0.050(3) 0.000(2) -0.009(2) -0.009(2)
C53 0.030(3) 0.032(3) 0.048(3) -0.003(2) -0.009(2) -0.008(2)
C54 0.031(3) 0.033(3) 0.039(3) -0.002(2) -0.007(2) -0.008(2)
C55 0.034(3) 0.028(3) 0.047(3) 0.002(2) -0.011(2) -0.008(2)
C56 0.032(3) 0.029(3) 0.036(3) 0.001(2) -0.008(2) -0.007(2)
C57 0.031(3) 0.031(3) 0.041(3) 0.003(2) -0.008(2) -0.004(2)
C58 0.032(3) 0.033(3) 0.040(3) 0.000(2) -0.005(2) -0.003(2)
C59 0.029(3) 0.041(3) 0.046(3) -0.004(2) -0.011(2) -0.002(2)
C60 0.041(3) 0.051(3) 0.057(3) -0.004(3) -0.013(3) 0.007(3)
O2 0.0308(17) 0.0322(18) 0.0456(19) 0.0092(14) -0.0134(15) -0.0128(14)
C61 0.031(3) 0.025(2) 0.037(3) 0.0108(19) -0.005(2) -0.007(2)
C62 0.027(2) 0.033(3) 0.044(3) 0.001(2) -0.007(2) -0.007(2)
C63 0.026(2) 0.035(3) 0.041(3) 0.000(2) -0.007(2) -0.004(2)
C64 0.027(2) 0.025(2) 0.045(3) -0.001(2) -0.007(2) -0.0031(19)
C65 0.028(3) 0.033(3) 0.044(3) 0.000(2) -0.007(2) -0.004(2)
C66 0.031(3) 0.031(3) 0.049(3) 0.006(2) -0.014(2) -0.003(2)
C67 0.035(3) 0.022(2) 0.039(3) 0.0028(19) -0.011(2) -0.002(2)
C68 0.031(3) 0.035(3) 0.045(3) 0.000(2) -0.013(2) -0.001(2)
C69 0.033(3) 0.032(3) 0.048(3) 0.006(2) -0.008(2) -0.011(2)
C70 0.035(3) 0.029(3) 0.055(3) -0.001(2) -0.012(2) -0.007(2)
C71 0.035(3) 0.039(3) 0.065(3) 0.008(3) -0.017(2) -0.008(2)
C72 0.038(3) 0.038(3) 0.057(3) 0.004(2) -0.019(2) -0.004(2)
O3 0.0209(16) 0.0232(16) 0.0443(18) 0.0030(13) -0.0069(13) -0.0054(13)
C73 0.021(2) 0.029(2) 0.047(3) -0.006(2) -0.002(2) -0.0127(19)
C74 0.019(2) 0.031(3) 0.042(3) -0.001(2) -0.0069(19) -0.0064(19)
C75 0.023(2) 0.031(3) 0.046(3) -0.004(2) -0.003(2) -0.0062(19)
C76 0.020(2) 0.025(2) 0.043(3) 0.0040(19) -0.0016(19) -0.0048(18)
C77 0.024(2) 0.030(3) 0.043(3) -0.003(2) -0.001(2) -0.004(2)
C78 0.025(2) 0.034(3) 0.048(3) -0.003(2) -0.006(2) -0.010(2)
C79 0.022(2) 0.030(3) 0.047(3) -0.006(2) -0.003(2) -0.004(2)
C80 0.033(3) 0.038(3) 0.048(3) -0.001(2) -0.005(2) -0.007(2)
C81 0.032(3) 0.036(3) 0.041(3) 0.000(2) -0.008(2) -0.006(2)
C82 0.037(3) 0.034(3) 0.048(3) 0.001(2) -0.005(2) -0.005(2)
C83 0.045(3) 0.040(3) 0.059(3) -0.004(3) -0.011(3) 0.000(2)
C84 0.065(4) 0.047(3) 0.053(3) 0.008(3) -0.001(3) -0.015(3)
O4 0.0254(16) 0.0258(16) 0.0449(18) 0.0077(14) -0.0088(14) -0.0068(13)
C85 0.027(2) 0.021(2) 0.041(3) 0.0049(19) -0.007(2) -0.0053(19)
C86 0.026(2) 0.025(2) 0.039(3) 0.0033(19) -0.007(2) -0.0014(19)
C87 0.030(2) 0.026(2) 0.034(2) -0.0003(19) -0.009(2) -0.0018(19)
C88 0.026(2) 0.026(3) 0.052(3) 0.004(2) -0.010(2) 0.000(2)
C89 0.026(2) 0.036(3) 0.040(3) -0.001(2) -0.002(2) -0.002(2)
C90 0.025(2) 0.034(3) 0.045(3) 0.005(2) -0.009(2) -0.005(2)
C91 0.028(2) 0.030(3) 0.041(3) -0.002(2) -0.005(2) 0.000(2)
C92 0.032(3) 0.037(3) 0.042(3) 0.003(2) -0.009(2) -0.002(2)
C93 0.030(3) 0.035(3) 0.039(3) -0.004(2) -0.010(2) 0.001(2)
C94 0.031(3) 0.037(3) 0.042(3) 0.003(2) -0.006(2) -0.004(2)
C95 0.033(3) 0.043(3) 0.054(3) -0.005(2) -0.017(2) 0.006(2)
C96 0.036(3) 0.059(4) 0.052(3) -0.002(3) -0.011(2) 0.004(3)

loop_
_atom_type_symbol
_atom_type_description
_atom_type_scat_dispersion_real
_atom_type_scat_dispersion_imag
_atom_type_scat_source
C C 0.0033 0.0016 'International Tables Vol C Tables 4.2.6.8 and 6.1.1.4'
H H 0.0000 0.0000 'International Tables Vol C Tables 4.2.6.8 and 6.1.1.4'
B B 0.0013 0.0007 'International Tables Vol C Tables 4.2.6.8 and 6.1.1.4'
O O 0.0106 0.0060 'International Tables Vol C Tables 4.2.6.8 and 6.1.1.4'

loop_
_geom_angle_atom_site_label_1
_geom_angle_atom_site_label_2
_geom_angle_atom_site_label_3
_geom_angle
C21 B1 C20 117.8(4)
C21 B1 C1 118.6(4)
C20 B1 C1 123.7(4)
C2 C1 C10 121.1(4)
C2 C1 B1 120.2(4)
C10 C1 B1 118.7(4)
C1 C2 C3 116.9(4)
C1 C2 C33 117.9(3)
C3 C2 C33 125.0(4)
C4 C3 C8 117.2(4)
C4 C3 C2 122.2(4)
C8 C3 C2 120.3(4)
C5 C4 C3 123.2(4)
C5 C4 H1 118.4
C3 C4 H1 118.4
C4 C5 C6 119.4(4)
C4 C5 H2 120.3
C6 C5 H2 120.3
C7 C6 C5 119.6(4)
C7 C6 H3 120.2
C5 C6 H3 120.2
C6 C7 C8 122.3(4)
C6 C7 H4 118.8
C8 C7 H4 118.8
C7 C8 C3 117.9(4)
C7 C8 C9 121.2(4)
C3 C8 C9 120.5(4)
C10 C9 C8 115.7(4)
C10 C9 C37 119.2(4)
C8 C9 C37 125.0(4)
C9 C10 C1 122.6(4)
C9 C10 B2 119.4(4)
C1 C10 B2 118.1(3)
C35 B2 C11 117.7(4)
C35 B2 C10 118.5(4)
C11 B2 C10 123.6(4)
C12 C11 C20 121.8(4)
C12 C11 B2 121.0(4)
C20 C11 B2 117.2(4)
C11 C12 C13 117.2(4)
C11 C12 C47 118.2(4)
C13 C12 C47 124.2(4)
C14 C13 C18 117.2(4)
C14 C13 C12 122.2(4)
C18 C13 C12 119.6(4)
C15 C14 C13 122.9(4)
C15 C14 H5 118.6
C13 C14 H5 118.6
C14 C15 C16 119.3(4)
C14 C15 H6 120.3
C16 C15 H6 120.3
C17 C16 C15 120.5(4)
C17 C16 H7 119.7
C15 C16 H7 119.7
C16 C17 C18 122.5(4)
C16 C17 H8 118.7
C18 C17 H8 118.7
C17 C18 C13 117.4(4)
C17 C18 C19 121.3(4)
C13 C18 C19 120.4(4)
C20 C19 C18 117.0(4)
C20 C19 C23 118.9(4)
C18 C19 C23 123.9(4)
C19 C20 C11 120.4(4)
C19 C20 B1 120.6(4)
C11 C20 B1 118.7(3)
C34 C21 C22 122.5(4)
C34 C21 B1 118.7(4)
C22 C21 B1 118.7(4)
C27 C22 C21 117.5(4)
C27 C22 C23 121.1(4)
C21 C22 C23 121.3(4)
C24 C23 C22 115.2(4)
C24 C23 C19 124.0(4)
C22 C23 C19 120.7(3)
C23 C24 C25 123.9(4)
C23 C24 H9 118.0
C25 C24 H9 118.0
C26 C25 C24 120.0(4)
C26 C25 H10 120.0
C24 C25 H10 120.0
C25 C26 O1 126.2(4)
C25 C26 C27 119.8(4)
O1 C26 C27 114.0(4)
C28 C27 C22 119.7(4)
C28 C27 C26 120.6(4)
C22 C27 C26 119.6(4)
C27 C28 C29 122.1(4)
C27 C28 H11 118.9
C29 C28 H11 118.9
C28 C29 C34 118.8(4)
C28 C29 C30 121.0(4)
C34 C29 C30 120.1(4)
O2 C30 C31 127.4(4)
O2 C30 C29 113.6(4)
C31 C30 C29 119.0(4)
C30 C31 C32 119.6(4)
C30 C31 H12 120.2
C32 C31 H12 120.2
C33 C32 C31 124.3(4)
C33 C32 H13 117.8
C31 C32 H13 117.8
C32 C33 C34 116.0(4)
C32 C33 C2 123.0(4)
C34 C33 C2 121.0(4)
C21 C34 C29 118.3(4)
C21 C34 C33 121.6(4)
C29 C34 C33 120.0(4)
C48 C35 C36 121.6(4)
C48 C35 B2 119.3(4)
C36 C35 B2 119.1(4)
C35 C36 C41 118.1(4)
C35 C36 C37 120.7(4)
C41 C36 C37 121.1(4)
C38 C37 C36 114.7(4)
C38 C37 C9 123.0(4)
C36 C37 C9 122.0(3)
C39 C38 C37 125.0(4)
C39 C38 H14 117.5
C37 C38 H14 117.5
C40 C39 C38 119.7(4)
C40 C39 H15 120.1
C38 C39 H15 120.1
O3 C40 C39 125.1(4)
O3 C40 C41 115.4(4)
C39 C40 C41 119.5(4)
C42 C41 C36 119.7(4)
C42 C41 C40 121.0(4)
C36 C41 C40 119.3(4)
C43 C42 C41 121.6(4)
C43 C42 H16 119.2
C41 C42 H16 119.2
C42 C43 C48 119.1(4)
C42 C43 C44 121.1(4)
C48 C43 C44 119.8(3)
O4 C44 C45 125.9(4)
O4 C44 C43 114.7(3)
C45 C44 C43 119.3(4)
C44 C45 C46 120.7(4)
C44 C45 H17 119.7
C46 C45 H17 119.7
C47 C46 C45 123.5(4)
C47 C46 H18 118.3
C45 C46 H18 118.3
C46 C47 C48 116.3(4)
C46 C47 C12 123.0(4)
C48 C47 C12 120.5(4)
C35 C48 C43 119.0(3)
C35 C48 C47 121.5(4)
C43 C48 C47 119.5(4)
C26 O1 C49 120.3(3)
O1 C49 C50 105.0(3)
O1 C49 H19 110.7
C50 C49 H19 110.8
O1 C49 H20 110.8
C50 C49 H20 110.7
H19 C49 H20 108.8
C49 C50 C51 113.4(4)
C49 C50 H21 108.9
C51 C50 H21 108.9
C49 C50 H22 108.9
C51 C50 H22 108.9
H21 C50 H22 107.7
C50 C51 C52 115.7(4)
C50 C51 H23 108.4
C52 C51 H23 108.4
C50 C51 H24 108.4
C52 C51 H24 108.4
H23 C51 H24 107.4
C53 C52 C51 115.4(4)
C53 C52 H25 108.4
C51 C52 H25 108.4
C53 C52 H26 108.4
C51 C52 H26 108.4
H25 C52 H26 107.5
C54 C53 C52 112.2(3)
C54 C53 H27 109.2
C52 C53 H27 109.2
C54 C53 H28 109.2
C52 C53 H28 109.2
H27 C53 H28 107.9
C53 C54 C55 115.1(3)
C53 C54 H29 108.5
C55 C54 H29 108.5
C53 C54 H30 108.5
C55 C54 H30 108.5
H29 C54 H30 107.5
C56 C55 C54 113.9(3)
C56 C55 H31 108.8
C54 C55 H31 108.8
C56 C55 H32 108.8
C54 C55 H32 108.8
H31 C55 H32 107.7
C55 C56 C57 114.0(3)
C55 C56 H33 108.8
C57 C56 H33 108.8
C55 C56 H34 108.8
C57 C56 H34 108.8
H33 C56 H34 107.7
C56 C57 C58 115.0(3)
C56 C57 H35 108.5
C58 C57 H35 108.5
C56 C57 H36 108.5
C58 C57 H36 108.5
H35 C57 H36 107.5
C59 C58 C57 112.3(4)
C59 C58 H37 109.1
C57 C58 H37 109.1
C59 C58 H38 109.1
C57 C58 H38 109.1
H37 C58 H38 107.9
C58 C59 C60 113.4(4)
C58 C59 H39 108.9
C60 C59 H39 108.9
C58 C59 H40 108.9
C60 C59 H40 108.9
H39 C59 H40 107.7
C59 C60 H41 109.5
C59 C60 H42 109.5
H41 C60 H42 109.5
C59 C60 H43 109.5
H41 C60 H43 109.5
H42 C60 H43 109.5
C30 O2 C61 121.2(3)
O2 C61 C62 105.1(3)
O2 C61 H44 110.7
C62 C61 H44 110.7
O2 C61 H45 110.7
C62 C61 H45 110.7
H44 C61 H45 108.8
C61 C62 C63 116.1(3)
C61 C62 H46 108.3
C63 C62 H46 108.3
C61 C62 H47 108.3
C63 C62 H47 108.3
H46 C62 H47 107.4
C62 C63 C64 111.9(3)
C62 C63 H48 109.2
C64 C63 H48 109.2
C62 C63 H49 109.2
C64 C63 H49 109.2
H48 C63 H49 107.9
C65 C64 C63 115.2(3)
C65 C64 H50 108.5
C63 C64 H50 108.5
C65 C64 H51 108.5
C63 C64 H51 108.5
H50 C64 H51 107.5
C64 C65 C66 113.4(3)
C64 C65 H52 108.9
C66 C65 H52 108.9
C64 C65 H53 108.9
C66 C65 H53 108.9
H52 C65 H53 107.7
C67 C66 C65 114.9(4)
C67 C66 H54 108.6
C65 C66 H54 108.6
C67 C66 H55 108.6
C65 C66 H55 108.6
H54 C66 H55 107.5
C68 C67 C66 114.9(4)
C68 C67 H56 108.6
C66 C67 H56 108.6
C68 C67 H57 108.6
C66 C67 H57 108.6
H56 C67 H57 107.5
C67 C68 C69 114.8(4)
C67 C68 H58 108.6
C69 C68 H58 108.6
C67 C68 H59 108.6
C69 C68 H59 108.6
H58 C68 H59 107.6
C68 C69 C70 116.4(4)
C68 C69 H60 108.2
C70 C69 H60 108.2
C68 C69 H61 108.2
C70 C69 H61 108.2
H60 C69 H61 107.3
C71 C70 C69 115.4(4)
C71 C70 H62 108.4
C69 C70 H62 108.4
C71 C70 H63 108.4
C69 C70 H63 108.4
H62 C70 H63 107.5
C70 C71 C72 115.9(4)
C70 C71 H64 108.3
C72 C71 H64 108.3
C70 C71 H65 108.3
C72 C71 H65 108.3
H64 C71 H65 107.4
C71 C72 H66 109.5
C71 C72 H67 109.5
H66 C72 H67 109.5
C71 C72 H68 109.5
H66 C72 H68 109.5
H67 C72 H68 109.5
C40 O3 C73 117.1(3)
O3 C73 C74 108.6(3)
O3 C73 H69 110.0
C74 C73 H69 110.0
O3 C73 H70 110.0
C74 C73 H70 110.0
H69 C73 H70 108.4
C73 C74 C75 110.8(3)
C73 C74 H71 109.5
C75 C74 H71 109.5
C73 C74 H72 109.5
C75 C74 H72 109.5
H71 C74 H72 108.1
C76 C75 C74 112.6(3)
C76 C75 H73 109.1
C74 C75 H73 109.1
C76 C75 H74 109.1
C74 C75 H74 109.1
H73 C75 H74 107.8
C75 C76 C77 112.8(3)
C75 C76 H75 109.0
C77 C76 H75 109.0
C75 C76 H76 109.0
C77 C76 H76 109.0
H75 C76 H76 107.8
C76 C77 C78 115.8(3)
C76 C77 H77 108.3
C78 C77 H77 108.3
C76 C77 H78 108.3
C78 C77 H78 108.3
H77 C77 H78 107.4
C79 C78 C77 114.4(3)
C79 C78 H79 108.7
C77 C78 H79 108.7
C79 C78 H80 108.7
C77 C78 H80 108.7
H79 C78 H80 107.6
C78 C79 C80 113.9(3)
C78 C79 H81 108.8
C80 C79 H81 108.8
C78 C79 H82 108.8
C80 C79 H82 108.8
H81 C79 H82 107.7
C79 C80 C81 113.2(4)
C79 C80 H83 108.9
C81 C80 H83 108.9
C79 C80 H84 108.9
C81 C80 H84 108.9
H83 C80 H84 107.8
C82 C81 C80 114.6(4)
C82 C81 H85 108.6
C80 C81 H85 108.6
C82 C81 H86 108.6
C80 C81 H86 108.6
H85 C81 H86 107.6
C81 C82 C83 113.4(4)
C81 C82 H87 108.9
C83 C82 H87 108.9
C81 C82 H88 108.9
C83 C82 H88 108.9
H87 C82 H88 107.7
C82 C83 C84 113.8(4)
C82 C83 H89 108.8
C84 C83 H89 108.8
C82 C83 H90 108.8
C84 C83 H90 108.8
H89 C83 H90 107.7
C83 C84 H91 109.5
C83 C84 H92 109.5
H91 C84 H92 109.5
C83 C84 H93 109.5
H91 C84 H93 109.5
H92 C84 H93 109.5
C44 O4 C85 118.5(3)
O4 C85 C86 105.5(3)
O4 C85 H94 110.6
C86 C85 H94 110.6
O4 C85 H95 110.6
C86 C85 H95 110.6
H94 C85 H95 108.8
C85 C86 C87 112.9(3)
C85 C86 H96 109.0
C87 C86 H96 109.0
C85 C86 H97 109.0
C87 C86 H97 109.0
H96 C86 H97 107.8
C86 C87 C88 111.4(3)
C86 C87 H98 109.4
C88 C87 H98 109.4
C86 C87 H99 109.4
C88 C87 H99 109.4
H98 C87 H99 108.0
C89 C88 C87 114.5(3)
C89 C88 H100 108.6
C87 C88 H100 108.6
C89 C88 H101 108.6
C87 C88 H101 108.6
H100 C88 H101 107.6
C88 C89 C90 112.9(4)
C88 C89 H102 109.0
C90 C89 H102 109.0
C88 C89 H103 109.0
C90 C89 H103 109.0
H102 C89 H103 107.8
C91 C90 C89 114.7(4)
C91 C90 H104 108.6
C89 C90 H104 108.6
C91 C90 H105 108.6
C89 C90 H105 108.6
H104 C90 H105 107.6
C90 C91 C92 113.2(4)
C90 C91 H106 108.9
C92 C91 H106 108.9
C90 C91 H107 108.9
C92 C91 H107 108.9
H106 C91 H107 107.7
C91 C92 C93 113.0(4)
C91 C92 H108 109.0
C93 C92 H108 109.0
C91 C92 H109 109.0
C93 C92 H109 109.0
H108 C92 H109 107.8
C94 C93 C92 114.0(4)
C94 C93 H110 108.8
C92 C93 H110 108.8
C94 C93 H111 108.8
C92 C93 H111 108.8
H110 C93 H111 107.7
C95 C94 C93 112.0(4)
C95 C94 H112 109.2
C93 C94 H112 109.2
C95 C94 H113 109.2
C93 C94 H113 109.2
H112 C94 H113 107.9
C94 C95 C96 114.6(4)
C94 C95 H114 108.6
C96 C95 H114 108.6
C94 C95 H115 108.6
C96 C95 H115 108.6
H114 C95 H115 107.6
C95 C96 H116 109.5
C95 C96 H117 109.5
H116 C96 H117 109.5
C95 C96 H118 109.5
H116 C96 H118 109.5
H117 C96 H118 109.5

loop_
_geom_bond_atom_site_label_1
_geom_bond_atom_site_label_2
_geom_bond_distance
B1 C21 1.519(6)
B1 C20 1.529(6)
B1 C1 1.533(6)
C1 C2 1.413(6)
C1 C10 1.433(5)
C2 C3 1.456(5)
C2 C33 1.506(6)
C3 C4 1.430(6)
C3 C8 1.443(6)
C4 C5 1.373(6)
C4 H1 0.9500
C5 C6 1.402(6)
C5 H2 0.9500
C6 C7 1.387(6)
C6 H3 0.9500
C7 C8 1.424(5)
C7 H4 0.9500
C8 C9 1.466(6)
C9 C10 1.410(5)
C9 C37 1.470(6)
C10 B2 1.549(6)
B2 C35 1.506(6)
B2 C11 1.543(6)
C11 C12 1.400(5)
C11 C20 1.459(6)
C12 C13 1.461(5)
C12 C47 1.499(6)
C13 C14 1.424(6)
C13 C18 1.443(6)
C14 C15 1.374(6)
C14 H5 0.9500
C15 C16 1.388(6)
C15 H6 0.9500
C16 C17 1.360(6)
C16 H7 0.9500
C17 C18 1.426(6)
C17 H8 0.9500
C18 C19 1.465(6)
C19 C20 1.404(5)
C19 C23 1.484(6)
C21 C34 1.409(5)
C21 C22 1.435(5)
C22 C27 1.424(5)
C22 C23 1.448(5)
C23 C24 1.409(5)
C24 C25 1.413(6)
C24 H9 0.9500
C25 C26 1.370(6)
C25 H10 0.9500
C26 O1 1.372(5)
C26 C27 1.435(5)
C27 C28 1.404(5)
C28 C29 1.413(5)
C28 H11 0.9500
C29 C34 1.437(6)
C29 C30 1.445(6)
C30 O2 1.367(5)
C30 C31 1.371(6)
C31 C32 1.431(6)
C31 H12 0.9500
C32 C33 1.382(5)
C32 H13 0.9500
C33 C34 1.446(5)
C35 C48 1.413(5)
C35 C36 1.424(5)
C36 C41 1.434(6)
C36 C37 1.451(5)
C37 C38 1.405(5)
C38 C39 1.404(6)
C38 H14 0.9500
C39 C40 1.376(5)
C39 H15 0.9500
C40 O3 1.367(5)
C40 C41 1.449(5)
C41 C42 1.412(6)
C42 C43 1.402(5)
C42 H16 0.9500
C43 C48 1.439(6)
C43 C44 1.443(5)
C44 O4 1.363(5)
C44 C45 1.369(6)
C45 C46 1.415(6)
C45 H17 0.9500
C46 C47 1.392(6)
C46 H18 0.9500
C47 C48 1.463(5)
O1 C49 1.451(5)
C49 C50 1.518(6)
C49 H19 0.9900
C49 H20 0.9900
C50 C51 1.518(6)
C50 H21 0.9900
C50 H22 0.9900
C51 C52 1.542(6)
C51 H23 0.9900
C51 H24 0.9900
C52 C53 1.536(6)
C52 H25 0.9900
C52 H26 0.9900
C53 C54 1.528(6)
C53 H27 0.9900
C53 H28 0.9900
C54 C55 1.529(6)
C54 H29 0.9900
C54 H30 0.9900
C55 C56 1.513(6)
C55 H31 0.9900
C55 H32 0.9900
C56 C57 1.535(6)
C56 H33 0.9900
C56 H34 0.9900
C57 C58 1.547(6)
C57 H35 0.9900
C57 H36 0.9900
C58 C59 1.520(6)
C58 H37 0.9900
C58 H38 0.9900
C59 C60 1.540(6)
C59 H39 0.9900
C59 H40 0.9900
C60 H41 0.9800
C60 H42 0.9800
C60 H43 0.9800
O2 C61 1.432(5)
C61 C62 1.523(6)
C61 H44 0.9900
C61 H45 0.9900
C62 C63 1.525(6)
C62 H46 0.9900
C62 H47 0.9900
C63 C64 1.531(6)
C63 H48 0.9900
C63 H49 0.9900
C64 C65 1.529(6)
C64 H50 0.9900
C64 H51 0.9900
C65 C66 1.539(6)
C65 H52 0.9900
C65 H53 0.9900
C66 C67 1.525(6)
C66 H54 0.9900
C66 H55 0.9900
C67 C68 1.514(6)
C67 H56 0.9900
C67 H57 0.9900
C68 C69 1.517(6)
C68 H58 0.9900
C68 H59 0.9900
C69 C70 1.532(6)
C69 H60 0.9900
C69 H61 0.9900
C70 C71 1.503(6)
C70 H62 0.9900
C70 H63 0.9900
C71 C72 1.511(6)
C71 H64 0.9900
C71 H65 0.9900
C72 H66 0.9800
C72 H67 0.9800
C72 H68 0.9800
O3 C73 1.454(4)
C73 C74 1.521(6)
C73 H69 0.9900
C73 H70 0.9900
C74 C75 1.531(5)
C74 H71 0.9900
C74 H72 0.9900
C75 C76 1.526(6)
C75 H73 0.9900
C75 H74 0.9900
C76 C77 1.526(5)
C76 H75 0.9900
C76 H76 0.9900
C77 C78 1.545(6)
C77 H77 0.9900
C77 H78 0.9900
C78 C79 1.508(6)
C78 H79 0.9900
C78 H80 0.9900
C79 C80 1.532(6)
C79 H81 0.9900
C79 H82 0.9900
C80 C81 1.535(6)
C80 H83 0.9900
C80 H84 0.9900
C81 C82 1.527(6)
C81 H85 0.9900
C81 H86 0.9900
C82 C83 1.535(6)
C82 H87 0.9900
C82 H88 0.9900
C83 C84 1.544(6)
C83 H89 0.9900
C83 H90 0.9900
C84 H91 0.9800
C84 H92 0.9800
C84 H93 0.9800
O4 C85 1.446(5)
C85 C86 1.507(6)
C85 H94 0.9900
C85 H95 0.9900
C86 C87 1.538(5)
C86 H96 0.9900
C86 H97 0.9900
C87 C88 1.540(6)
C87 H98 0.9900
C87 H99 0.9900
C88 C89 1.530(6)
C88 H100 0.9900
C88 H101 0.9900
C89 C90 1.534(6)
C89 H102 0.9900
C89 H103 0.9900
C90 C91 1.518(6)
C90 H104 0.9900
C90 H105 0.9900
C91 C92 1.523(6)
C91 H106 0.9900
C91 H107 0.9900
C92 C93 1.530(6)
C92 H108 0.9900
C92 H109 0.9900
C93 C94 1.523(6)
C93 H110 0.9900
C93 H111 0.9900
C94 C95 1.517(6)
C94 H112 0.9900
C94 H113 0.9900
C95 C96 1.534(6)
C95 H114 0.9900
C95 H115 0.9900
C96 H116 0.9800
C96 H117 0.9800
C96 H118 0.9800

loop_
_geom_torsion_atom_site_label_1
_geom_torsion_atom_site_label_2
_geom_torsion_atom_site_label_3
_geom_torsion_atom_site_label_4
_geom_torsion
C21 B1 C1 C2 -0.5(6)
C20 B1 C1 C2 179.6(4)
C21 B1 C1 C10 178.7(4)
C20 B1 C1 C10 -1.2(6)
C10 C1 C2 C3 -13.3(6)
B1 C1 C2 C3 165.9(4)
C10 C1 C2 C33 170.3(3)
B1 C1 C2 C33 -10.5(6)
C1 C2 C3 C4 -160.0(4)
C33 C2 C3 C4 16.1(6)
C1 C2 C3 C8 12.6(6)
C33 C2 C3 C8 -171.3(4)
C8 C3 C4 C5 3.3(6)
C2 C3 C4 C5 176.2(4)
C3 C4 C5 C6 -4.3(7)
C4 C5 C6 C7 0.2(6)
C5 C6 C7 C8 4.8(7)
C6 C7 C8 C3 -5.7(6)
C6 C7 C8 C9 -178.3(4)
C4 C3 C8 C7 1.6(6)
C2 C3 C8 C7 -171.4(4)
C4 C3 C8 C9 174.3(4)
C2 C3 C8 C9 1.3(6)
C7 C8 C9 C10 158.0(4)
C3 C8 C9 C10 -14.4(6)
C7 C8 C9 C37 -18.7(6)
C3 C8 C9 C37 168.9(4)
C8 C9 C10 C1 14.1(6)
C37 C9 C10 C1 -169.0(4)
C8 C9 C10 B2 -166.3(4)
C37 C9 C10 B2 10.6(6)
C2 C1 C10 C9 -0.3(6)
B1 C1 C10 C9 -179.5(4)
C2 C1 C10 B2 -179.8(4)
B1 C1 C10 B2 0.9(6)
C9 C10 B2 C35 -3.3(6)
C1 C10 B2 C35 176.3(4)
C9 C10 B2 C11 -179.0(4)
C1 C10 B2 C11 0.6(6)
C35 B2 C11 C12 -0.4(6)
C10 B2 C11 C12 175.3(4)
C35 B2 C11 C20 -177.6(4)
C10 B2 C11 C20 -1.9(6)
C20 C11 C12 C13 15.2(6)
B2 C11 C12 C13 -161.8(4)
C20 C11 C12 C47 -171.3(4)
B2 C11 C12 C47 11.6(6)
C11 C12 C13 C14 156.2(4)
C47 C12 C13 C14 -16.8(6)
C11 C12 C13 C18 -12.3(6)
C47 C12 C13 C18 174.7(4)
C18 C13 C14 C15 0.9(6)
C12 C13 C14 C15 -167.9(4)
C13 C14 C15 C16 2.4(7)
C14 C15 C16 C17 -2.9(7)
C15 C16 C17 C18 -0.1(7)
C16 C17 C18 C13 3.4(6)
C16 C17 C18 C19 172.7(4)
C14 C13 C18 C17 -3.7(6)
C12 C13 C18 C17 165.4(4)
C14 C13 C18 C19 -173.1(4)
C12 C13 C18 C19 -4.0(6)
C17 C18 C19 C20 -151.3(4)
C13 C18 C19 C20 17.6(6)
C17 C18 C19 C23 22.9(6)
C13 C18 C19 C23 -168.2(4)
C18 C19 C20 C11 -15.0(6)
C23 C19 C20 C11 170.5(4)
C18 C19 C20 B1 159.0(4)
C23 C19 C20 B1 -15.5(6)
C12 C11 C20 C19 -1.4(6)
B2 C11 C20 C19 175.8(4)
C12 C11 C20 B1 -175.5(4)
B2 C11 C20 B1 1.6(6)
C21 B1 C20 C19 5.8(6)
C1 B1 C20 C19 -174.3(4)
C21 B1 C20 C11 179.9(4)
C1 B1 C20 C11 -0.2(6)
C20 B1 C21 C34 -174.2(4)
C1 B1 C21 C34 5.9(6)
C20 B1 C21 C22 3.8(6)
C1 B1 C21 C22 -176.1(4)
C34 C21 C22 C27 -7.5(6)
B1 C21 C22 C27 174.6(4)
C34 C21 C22 C23 174.7(4)
B1 C21 C22 C23 -3.2(6)
C27 C22 C23 C24 -7.4(6)
C21 C22 C23 C24 170.3(4)
C27 C22 C23 C19 175.6(4)
C21 C22 C23 C19 -6.7(6)
C20 C19 C23 C24 -160.5(4)
C18 C19 C23 C24 25.4(6)
C20 C19 C23 C22 16.3(6)
C18 C19 C23 C22 -157.8(4)
C22 C23 C24 C25 5.3(6)
C19 C23 C24 C25 -177.7(4)
C23 C24 C25 C26 -1.2(6)
C24 C25 C26 O1 -178.6(4)
C24 C25 C26 C27 -1.1(6)
C21 C22 C27 C28 9.4(6)
C23 C22 C27 C28 -172.7(4)
C21 C22 C27 C26 -172.3(4)
C23 C22 C27 C26 5.5(6)
C25 C26 C27 C28 177.2(4)
O1 C26 C27 C28 -5.0(6)
C25 C26 C27 C22 -1.1(6)
O1 C26 C27 C22 176.7(3)
C22 C27 C28 C29 -2.9(6)
C26 C27 C28 C29 178.8(4)
C27 C28 C29 C34 -5.9(6)
C27 C28 C29 C30 171.3(4)
C28 C29 C30 O2 2.0(6)
C34 C29 C30 O2 179.2(3)
C28 C29 C30 C31 -175.8(4)
C34 C29 C30 C31 1.4(6)
O2 C30 C31 C32 177.8(4)
C29 C30 C31 C32 -4.7(6)
C30 C31 C32 C33 -0.5(7)
C31 C32 C33 C34 8.7(6)
C31 C32 C33 C2 -174.8(4)
C1 C2 C33 C32 -159.3(4)
C3 C2 C33 C32 24.6(6)
C1 C2 C33 C34 17.0(6)
C3 C2 C33 C34 -159.0(4)
C22 C21 C34 C29 -1.2(6)
B1 C21 C34 C29 176.7(4)
C22 C21 C34 C33 -177.6(4)
B1 C21 C34 C33 0.3(6)
C28 C29 C34 C21 7.9(6)
C30 C29 C34 C21 -169.4(4)
C28 C29 C34 C33 -175.7(4)
C30 C29 C34 C33 7.1(6)
C32 C33 C34 C21 164.7(4)
C2 C33 C34 C21 -11.9(6)
C32 C33 C34 C29 -11.7(6)
C2 C33 C34 C29 171.7(4)
C11 B2 C35 C48 -7.7(6)
C10 B2 C35 C48 176.3(4)
C11 B2 C35 C36 174.0(4)
C10 B2 C35 C36 -1.9(6)
C48 C35 C36 C41 5.4(6)
B2 C35 C36 C41 -176.4(4)
C48 C35 C36 C37 -178.5(4)
B2 C35 C36 C37 -0.3(6)
C35 C36 C37 C38 -167.1(4)
C41 C36 C37 C38 8.8(6)
C35 C36 C37 C9 7.9(6)
C41 C36 C37 C9 -176.1(4)
C10 C9 C37 C38 161.4(4)
C8 C9 C37 C38 -22.0(6)
C10 C9 C37 C36 -13.3(6)
C8 C9 C37 C36 163.3(4)
C36 C37 C38 C39 -9.2(6)
C9 C37 C38 C39 175.8(4)
C37 C38 C39 C40 4.3(6)
C38 C39 C40 O3 179.5(4)
C38 C39 C40 C41 1.4(6)
C35 C36 C41 C42 -9.1(6)
C37 C36 C41 C42 174.8(4)
C35 C36 C41 C40 172.0(4)
C37 C36 C41 C40 -4.0(6)
O3 C40 C41 C42 1.6(6)
C39 C40 C41 C42 179.8(4)
O3 C40 C41 C36 -179.6(3)
C39 C40 C41 C36 -1.3(6)
C36 C41 C42 C43 4.2(6)
C40 C41 C42 C43 -176.9(4)
C41 C42 C43 C48 4.6(6)
C41 C42 C43 C44 -174.2(4)
C42 C43 C44 O4 2.2(6)
C48 C43 C44 O4 -176.5(3)
C42 C43 C44 C45 179.1(4)
C48 C43 C44 C45 0.4(6)
O4 C44 C45 C46 -178.9(4)
C43 C44 C45 C46 4.6(6)
C44 C45 C46 C47 -1.1(7)
C45 C46 C47 C48 -7.1(6)
C45 C46 C47 C12 178.2(4)
C11 C12 C47 C46 159.0(4)
C13 C12 C47 C46 -28.1(6)
C11 C12 C47 C48 -15.4(6)
C13 C12 C47 C48 157.5(4)
C36 C35 C48 C43 3.3(6)
B2 C35 C48 C43 -174.9(4)
C36 C35 C48 C47 -177.6(4)
B2 C35 C48 C47 4.2(6)
C42 C43 C48 C35 -8.3(6)
C44 C43 C48 C35 170.5(4)
C42 C43 C48 C47 172.6(4)
C44 C43 C48 C47 -8.7(6)
C46 C47 C48 C35 -167.4(4)
C12 C47 C48 C35 7.4(6)
C46 C47 C48 C43 11.7(6)
C12 C47 C48 C43 -173.5(4)
C25 C26 O1 C49 -11.7(6)
C27 C26 O1 C49 170.6(3)
C26 O1 C49 C50 -178.4(3)
O1 C49 C50 C51 58.5(5)
C49 C50 C51 C52 -171.4(3)
C50 C51 C52 C53 -71.1(5)
C51 C52 C53 C54 -174.9(4)
C52 C53 C54 C55 177.4(4)
C53 C54 C55 C56 -177.6(4)
C54 C55 C56 C57 178.4(4)
C55 C56 C57 C58 177.3(4)
C56 C57 C58 C59 179.9(4)
C57 C58 C59 C60 175.8(4)
C31 C30 O2 C61 -5.0(7)
C29 C30 O2 C61 177.4(3)
C30 O2 C61 C62 176.0(3)
O2 C61 C62 C63 167.7(3)
C61 C62 C63 C64 175.0(4)
C62 C63 C64 C65 167.9(4)
C63 C64 C65 C66 176.7(4)
C64 C65 C66 C67 170.7(4)
C65 C66 C67 C68 175.6(4)
C66 C67 C68 C69 -179.3(4)
C67 C68 C69 C70 -176.4(4)
C68 C69 C70 C71 177.5(4)
C69 C70 C71 C72 -178.0(4)
C39 C40 O3 C73 12.1(6)
C41 C40 O3 C73 -169.8(3)
C40 O3 C73 C74 177.5(3)
O3 C73 C74 C75 -171.1(3)
C73 C74 C75 C76 178.2(3)
C74 C75 C76 C77 -175.3(4)
C75 C76 C77 C78 -174.2(4)
C76 C77 C78 C79 -42.7(5)
C77 C78 C79 C80 -175.0(4)
C78 C79 C80 C81 -173.7(4)
C79 C80 C81 C82 -177.0(4)
C80 C81 C82 C83 174.1(4)
C81 C82 C83 C84 67.1(5)
C45 C44 O4 C85 3.8(6)
C43 C44 O4 C85 -179.6(3)
C44 O4 C85 C86 -177.5(3)
O4 C85 C86 C87 -171.1(3)
C85 C86 C87 C88 -176.3(4)
C86 C87 C88 C89 -171.1(4)
C87 C88 C89 C90 176.9(4)
C88 C89 C90 C91 -178.4(4)
C89 C90 C91 C92 176.2(4)
C90 C91 C92 C93 174.9(4)
C91 C92 C93 C94 179.4(4)
C92 C93 C94 C95 177.4(4)
C93 C94 C95 C96 -176.2(4)
